data_4086018
loop_
_publ_author_name
'Kilpatrick, Alexander F. R.'
'Green, Jennifer C.'
'Cloke, F Geoffrey N'

_publ_section_title
;
 The Reductive Activation of CO2 Across a Ti=Ti Double Bond: Synthetic,
 Structural, and Mechanistic Studies.
;
_journal_issue 20
_journal_name_full Organometallics
_journal_page_first 4816
_journal_page_last 4829
_journal_paper_doi 10.1021/acs.organomet.5b00315
_journal_volume 34
_journal_year 2015
_chemical_formula_moiety 'C53 H93 O Si4 Ti2'
_chemical_formula_sum 'C53 H93 O Si4 Ti2'
_chemical_formula_weight 954.43
_chemical_name_systematic
;
 ?
;
_space_group_crystal_system monoclinic
_space_group_IT_number 15
_space_group_name_Hall '-C 2yc'
_space_group_name_H-M_alt 'C 1 2/c 1'
_symmetry_space_group_name_Hall '-C 2yc'
_symmetry_space_group_name_H-M 'C 1 2/c 1'
_atom_sites_solution_hydrogens geom
_atom_sites_solution_primary direct
_atom_sites_solution_secondary difmap
_audit_creation_date 2015-01-26
_audit_creation_method
;
Olex2 1.2
(compiled 2014.09.19 svn.r3010 for OlexSys, GUI svn.r4874)
;
_cell_angle_alpha 90
_cell_angle_beta 92.283(2)
_cell_angle_gamma 90
_cell_formula_units_Z 8
_cell_length_a 23.4629(16)
_cell_length_b 11.6983(8)
_cell_length_c 39.655(3)
_cell_measurement_reflns_used 0
_cell_measurement_temperature 100
_cell_measurement_theta_max 27.5
_cell_measurement_theta_min 2.5
_cell_volume 10875.7(13)
_computing_cell_refinement
;
CrystalClear-SM Expert 3.1 b27 (Rigaku, 20112)
;
_computing_data_collection
;
CrystalClear-SM Expert 3.1 b27 (Rigaku, 20112)
;
_computing_data_reduction
;
CrystalClear-SM Expert 3.1 b27 (Rigaku, 20112)
;
_computing_molecular_graphics 'Ortep for Windows (Farrugia, 2012)'
_computing_publication_material
;
Olex2 (Dolomanov et al., 2009) and WinGX (Farrugia, 2012) publication routines
;
_computing_structure_refinement 'SHELXL-2013 (Sheldrick, 2013)'
_computing_structure_solution 'ShelXS (Sheldrick, 2008)'
_diffrn_ambient_temperature 100
_diffrn_detector_area_resol_mean 28.5714
_diffrn_measured_fraction_theta_full 0.990
_diffrn_measured_fraction_theta_max 0.991
_diffrn_measurement_device_type 'Rigaku Saturn724+ (2x2 bin mode)'
_diffrn_measurement_method 'profile data from \w-scans'
_diffrn_radiation_type MoK\a
_diffrn_radiation_wavelength 0.71075
_diffrn_reflns_av_R_equivalents 0.0541
_diffrn_reflns_av_unetI/netI 0.0328
_diffrn_reflns_laue_measured_fraction_full 0.990
_diffrn_reflns_laue_measured_fraction_max 0.991
_diffrn_reflns_limit_h_max 30
_diffrn_reflns_limit_h_min -29
_diffrn_reflns_limit_k_max 15
_diffrn_reflns_limit_k_min -15
_diffrn_reflns_limit_l_max 34
_diffrn_reflns_limit_l_min -51
_diffrn_reflns_number 66646
_diffrn_reflns_point_group_measured_fraction_full 0.990
_diffrn_reflns_point_group_measured_fraction_max 0.991
_diffrn_reflns_theta_full 25.242
_diffrn_reflns_theta_max 27.485
_diffrn_reflns_theta_min 2.461
_diffrn_source 'Sealed Tube'
_exptl_absorpt_coefficient_mu 0.416
_exptl_absorpt_correction_T_max 1.000
_exptl_absorpt_correction_T_min 0.718
_exptl_absorpt_correction_type multi-scan
_exptl_absorpt_process_details
;
Multi-Scan (Blessing, 1995)
;
_exptl_crystal_colour brown
_exptl_crystal_colour_primary brown
_exptl_crystal_density_diffrn 1.166
_exptl_crystal_density_method 'not measured'
_exptl_crystal_description plate
_exptl_crystal_F_000 4152
_exptl_crystal_size_max 0.08
_exptl_crystal_size_mid 0.05
_exptl_crystal_size_min 0.01
_refine_diff_density_max 0.826
_refine_diff_density_min -0.432
_refine_diff_density_rms 0.060
_refine_ls_extinction_method none
_refine_ls_goodness_of_fit_ref 1.021
_refine_ls_hydrogen_treatment constr
_refine_ls_matrix_type full
_refine_ls_number_parameters 580
_refine_ls_number_reflns 12339
_refine_ls_number_restraints 7
_refine_ls_restrained_S_all 1.020
_refine_ls_R_factor_all 0.0591
_refine_ls_R_factor_gt 0.0411
_refine_ls_shift/su_max 0.001
_refine_ls_shift/su_mean 0.000
_refine_ls_structure_factor_coef Fsqd
_refine_ls_weighting_details 'w=1/[\s^2^(Fo^2^)+(0.0540P)^2^+16.2491P] where P=(Fo^2^+2Fc^2^)/3'
_refine_ls_weighting_scheme calc
_refine_ls_wR_factor_gt 0.1003
_refine_ls_wR_factor_ref 0.1107
_reflns_Friedel_coverage 0.000
_reflns_number_gt 9738
_reflns_number_total 12339
_reflns_threshold_expression 'I > 2\s(I)'
_cod_data_source_file om5b00315_si_003.cif
_cod_data_source_block Compound7
_cod_depositor_comments
;Adding full bibliography for 4086017--4086022.cif.

 Adding full bibliography for 4086017--4086022.cif.
;
_cod_database_code 4086018
_shelxl_version_number 2013-4
_shelx_space_group_comment
;
The symmetry employed for this shelxl refinement is uniquely defined
by the following loop, which should always be used as a source of
symmetry information in preference to the above space-group names.
They are only intended as comments.
;
_shelx_estimated_absorpt_t_max 0.996
_shelx_estimated_absorpt_t_min 0.967
_olex2_refinement_description
;
1. Fixed Uiso
 At 1.2 times of:
  All C(H) groups
 At 1.5 times of:
  All C(H,H,H) groups
2. Shared sites
{C50A, C50B}
3. Restrained distances
 C53A-O1A \\sim C53B-O1B
 with sigma of 0.02
4. Uiso/Uaniso restraints and constraints
C53A \\sim C53B: within 1.7A with sigma of 0.04 and sigma for terminal atoms of
0.08
Uanis(C50A) = Uanis(C50B)
5. Others
 Sof(C50B)=Sof(H50C)=Sof(H50D)=Sof(C51B)=Sof(H51D)=Sof(H51E)=Sof(H51F)=
 Sof(C52B)=Sof(H52D)=Sof(H52E)=Sof(H52F)=1-FVAR(1)
 Sof(C50A)=Sof(H50A)=Sof(H50B)=Sof(C51A)=Sof(H51A)=Sof(H51B)=Sof(H51C)=
 Sof(C52A)=Sof(H52A)=Sof(H52B)=Sof(H52C)=FVAR(1)
 Sof(C53B)=1-FVAR(2)
 Sof(C53A)=FVAR(2)
 Sof(O1B)=1-FVAR(3)
 Sof(O1A)=FVAR(3)
6.a Ternary CH refined with riding coordinates:
 C17(H17), C20(H20), C23(H23), C26(H26), C29(H29), C32(H32), C35(H35),
 C38(H38), C41(H41), C44(H44), C47(H47)
6.b Me refined with riding coordinates:
 C18(H18A,H18B,H18C), C19(H19A,H19B,H19C), C21(H21A,H21B,H21C), C22(H22A,H22B,
 H22C), C24(H24A,H24B,H24C), C25(H25A,H25B,H25C), C27(H27A,H27B,H27C), C28(H28A,
 H28B,H28C), C30(H30A,H30B,H30C), C31(H31A,H31B,H31C), C33(H33A,H33B,H33C),
 C34(H34A,H34B,H34C), C36(H36A,H36B,H36C), C37(H37A,H37B,H37C), C39(H39A,H39B,
 H39C), C40(H40A,H40B,H40C), C42(H42A,H42B,H42C), C43(H43A,H43B,H43C), C45(H45A,
 H45B,H45C), C46(H46A,H46B,H46C), C48(H48A,H48B,H48C), C49(H49A,H49B,H49C),
 C51A(H51A,H51B,H51C), C52A(H52A,H52B,H52C), C51B(H51D,H51E,H51F), C52B(H52D,
 H52E,H52F)
6.c Aromatic/amide H refined with riding coordinates:
 C2(H2), C3(H3), C6(H6), C7(H7), C10(H10), C11(H11), C14(H14), C15(H15)
;
_olex2_submission_special_instructions 'No special instructions were received'

loop_
_space_group_symop_operation_xyz
'x, y, z'
'-x, y, -z+1/2'
'x+1/2, y+1/2, z'
'-x+1/2, y+1/2, -z+1/2'
'-x, -y, -z'
'x, -y, z-1/2'
'-x+1/2, -y+1/2, -z'
'x+1/2, -y+1/2, z-1/2'

loop_
_atom_site_label
_atom_site_type_symbol
_atom_site_fract_x
_atom_site_fract_y
_atom_site_fract_z
_atom_site_U_iso_or_equiv
_atom_site_adp_type
_atom_site_occupancy
_atom_site_site_symmetry_order
_atom_site_calc_flag
_atom_site_refinement_flags_posn
_atom_site_refinement_flags_adp
_atom_site_refinement_flags_occupancy
_atom_site_disorder_assembly
_atom_site_disorder_group
C1 C 0.56876(8) 0.77917(16) 0.40692(5) 0.0187(4) Uani 1 1 d . . . . .
C2 C 0.52358(8) 0.73369(16) 0.38486(5) 0.0214(4) Uani 1 1 d . . . . .
H2 H 0.4873 0.7110 0.3923 0.026 Uiso 1 1 calc R U . . .
C3 C 0.53951(9) 0.72705(16) 0.35137(5) 0.0223(4) Uani 1 1 d . . . . .
H3 H 0.5157 0.7053 0.3325 0.027 Uiso 1 1 calc R U . . .
C4 C 0.59865(8) 0.75917(16) 0.35066(5) 0.0200(4) Uani 1 1 d . . . . .
C5 C 0.61679(8) 0.79353(16) 0.38443(5) 0.0191(4) Uani 1 1 d . . . . .
C6 C 0.67666(8) 0.82319(16) 0.38336(5) 0.0205(4) Uani 1 1 d . . . . .
H6 H 0.6999 0.8532 0.4014 0.025 Uiso 1 1 calc R U . . .
C7 C 0.69387(9) 0.79893(17) 0.35032(5) 0.0227(4) Uani 1 1 d . . . . .
H7 H 0.7322 0.8042 0.3435 0.027 Uiso 1 1 calc R U . . .
C8 C 0.64687(8) 0.76546(16) 0.32825(5) 0.0214(4) Uani 1 1 d . . . . .
C9 C 0.51051(8) 1.11301(16) 0.36987(5) 0.0198(4) Uani 1 1 d . . . . .
C10 C 0.51625(8) 1.07818(16) 0.40450(5) 0.0208(4) Uani 1 1 d . . . . .
H10 H 0.4851 1.0711 0.4189 0.025 Uiso 1 1 calc R U . . .
C11 C 0.57348(8) 1.05553(16) 0.41471(5) 0.0190(4) Uani 1 1 d . . . . .
H11 H 0.5866 1.0252 0.4358 0.023 Uiso 1 1 calc R U . . .
C12 C 0.60826(8) 1.08720(15) 0.38695(5) 0.0181(4) Uani 1 1 d . . . . .
C13 C 0.56945(8) 1.12109(15) 0.35940(5) 0.0184(4) Uani 1 1 d . . . . .
C14 C 0.60412(9) 1.15262(16) 0.33164(5) 0.0217(4) Uani 1 1 d . . . . .
H14 H 0.5906 1.1734 0.3096 0.026 Uiso 1 1 calc R U . . .
C15 C 0.66164(8) 1.14705(17) 0.34312(5) 0.0215(4) Uani 1 1 d . . . . .
H15 H 0.6928 1.1696 0.3301 0.026 Uiso 1 1 calc R U . . .
C16 C 0.66764(8) 1.10285(16) 0.37714(5) 0.0192(4) Uani 1 1 d . . . . .
C17 C 0.55467(9) 0.60207(17) 0.46204(5) 0.0232(4) Uani 1 1 d . . . . .
H17 H 0.5129 0.5882 0.4582 0.028 Uiso 1 1 calc R U . . .
C18 C 0.58519(10) 0.52364(19) 0.43766(6) 0.0337(5) Uani 1 1 d . . . . .
H18A H 0.5758 0.5471 0.4144 0.051 Uiso 1 1 calc R U . . .
H18B H 0.5728 0.4445 0.4409 0.051 Uiso 1 1 calc R U . . .
H18C H 0.6265 0.5290 0.4421 0.051 Uiso 1 1 calc R U . . .
C19 C 0.56995(10) 0.56399(19) 0.49842(6) 0.0309(5) Uani 1 1 d . . . . .
H19A H 0.5506 0.6135 0.5143 0.046 Uiso 1 1 calc R U . . .
H19B H 0.6113 0.5694 0.5026 0.046 Uiso 1 1 calc R U . . .
H19C H 0.5577 0.4847 0.5015 0.046 Uiso 1 1 calc R U . . .
C20 C 0.50527(8) 0.84539(17) 0.47143(5) 0.0226(4) Uani 1 1 d . . . . .
H20 H 0.5173 0.9274 0.4720 0.027 Uiso 1 1 calc R U . . .
C21 C 0.44986(9) 0.83918(19) 0.44954(6) 0.0278(4) Uani 1 1 d . . . . .
H21A H 0.4577 0.8603 0.4263 0.042 Uiso 1 1 calc R U . . .
H21B H 0.4218 0.8921 0.4584 0.042 Uiso 1 1 calc R U . . .
H21C H 0.4347 0.7611 0.4500 0.042 Uiso 1 1 calc R U . . .
C22 C 0.49114(10) 0.8122(2) 0.50781(5) 0.0304(5) Uani 1 1 d . . . . .
H22A H 0.5259 0.8156 0.5223 0.046 Uiso 1 1 calc R U . . .
H22B H 0.4757 0.7343 0.5080 0.046 Uiso 1 1 calc R U . . .
H22C H 0.4628 0.8655 0.5163 0.046 Uiso 1 1 calc R U . . .
C23 C 0.63801(9) 0.81445(18) 0.47240(5) 0.0262(4) Uani 1 1 d . . . . .
H23 H 0.6463 0.8852 0.4593 0.031 Uiso 1 1 calc R U . . .
C24 C 0.68836(9) 0.7329(2) 0.46609(6) 0.0312(5) Uani 1 1 d . . . . .
H24A H 0.6871 0.7094 0.4423 0.047 Uiso 1 1 calc R U . . .
H24B H 0.6855 0.6652 0.4805 0.047 Uiso 1 1 calc R U . . .
H24C H 0.7244 0.7723 0.4714 0.047 Uiso 1 1 calc R U . . .
C25 C 0.63990(11) 0.8519(2) 0.50941(6) 0.0374(5) Uani 1 1 d . . . . .
H25A H 0.6080 0.9037 0.5133 0.056 Uiso 1 1 calc R U . . .
H25B H 0.6760 0.8915 0.5147 0.056 Uiso 1 1 calc R U . . .
H25C H 0.6370 0.7846 0.5239 0.056 Uiso 1 1 calc R U . . .
C26 C 0.66461(10) 0.53635(18) 0.29480(6) 0.0303(5) Uani 1 1 d . . . . .
H26 H 0.6659 0.4968 0.2725 0.036 Uiso 1 1 calc R U . . .
C27 C 0.71980(11) 0.5071(2) 0.31484(6) 0.0377(5) Uani 1 1 d . . . . .
H27A H 0.7525 0.5376 0.3031 0.057 Uiso 1 1 calc R U . . .
H27B H 0.7234 0.4239 0.3168 0.057 Uiso 1 1 calc R U . . .
H27C H 0.7188 0.5410 0.3374 0.057 Uiso 1 1 calc R U . . .
C28 C 0.61354(12) 0.4873(2) 0.31342(7) 0.0435(6) Uani 1 1 d . . . . .
H28A H 0.5780 0.5052 0.3007 0.065 Uiso 1 1 calc R U . . .
H28B H 0.6125 0.5212 0.3360 0.065 Uiso 1 1 calc R U . . .
H28C H 0.6176 0.4041 0.3154 0.065 Uiso 1 1 calc R U . . .
C29 C 0.59086(13) 0.7139(3) 0.25665(7) 0.0484(7) Uani 1 1 d . . . . .
H29 H 0.5570 0.7186 0.2711 0.058 Uiso 1 1 calc R U . . .
C30 C 0.58031(15) 0.6105(3) 0.23244(8) 0.0639(9) Uani 1 1 d . . . . .
H30A H 0.5793 0.5398 0.2456 0.096 Uiso 1 1 calc R U . . .
H30B H 0.6112 0.6061 0.2166 0.096 Uiso 1 1 calc R U . . .
H30C H 0.5438 0.6207 0.2199 0.096 Uiso 1 1 calc R U . . .
C31 C 0.5918(2) 0.8239(3) 0.23625(10) 0.0862(14) Uani 1 1 d . . . . .
H31A H 0.5985 0.8888 0.2515 0.129 Uiso 1 1 calc R U . . .
H31B H 0.5551 0.8337 0.2239 0.129 Uiso 1 1 calc R U . . .
H31C H 0.6224 0.8200 0.2202 0.129 Uiso 1 1 calc R U . . .
C32 C 0.72534(11) 0.75142(18) 0.27012(6) 0.0317(5) Uani 1 1 d . . . . .
H32 H 0.7554 0.7272 0.2872 0.038 Uiso 1 1 calc R U . . .
C33 C 0.74193(14) 0.6966(2) 0.23681(7) 0.0500(8) Uani 1 1 d . . . . .
H33A H 0.7386 0.6133 0.2385 0.075 Uiso 1 1 calc R U . . .
H33B H 0.7814 0.7171 0.2322 0.075 Uiso 1 1 calc R U . . .
H33C H 0.7164 0.7244 0.2184 0.075 Uiso 1 1 calc R U . . .
C34 C 0.73076(13) 0.8814(2) 0.26753(6) 0.0433(6) Uani 1 1 d . . . . .
H34A H 0.7205 0.9164 0.2889 0.065 Uiso 1 1 calc R U . . .
H34B H 0.7051 0.9095 0.2493 0.065 Uiso 1 1 calc R U . . .
H34C H 0.7702 0.9015 0.2627 0.065 Uiso 1 1 calc R U . . .
C35 C 0.79851(9) 1.05494(18) 0.38609(6) 0.0276(4) Uani 1 1 d . . . . .
H35 H 0.7968 0.9735 0.3937 0.033 Uiso 1 1 calc R U . . .
C36 C 0.79849(10) 1.0536(2) 0.34765(6) 0.0328(5) Uani 1 1 d . . . . .
H36A H 0.7621 1.0231 0.3387 0.049 Uiso 1 1 calc R U . . .
H36B H 0.8297 1.0053 0.3403 0.049 Uiso 1 1 calc R U . . .
H36C H 0.8036 1.1316 0.3393 0.049 Uiso 1 1 calc R U . . .
C37 C 0.85642(9) 1.1031(2) 0.39928(7) 0.0357(5) Uani 1 1 d . . . . .
H37A H 0.8575 1.1048 0.4240 0.054 Uiso 1 1 calc R U . . .
H37B H 0.8613 1.1808 0.3906 0.054 Uiso 1 1 calc R U . . .
H37C H 0.8873 1.0544 0.3916 0.054 Uiso 1 1 calc R U . . .
C38 C 0.72126(9) 1.07884(18) 0.44794(5) 0.0278(4) Uani 1 1 d . . . . .
H38 H 0.7000 1.0052 0.4449 0.033 Uiso 1 1 calc R U . . .
C39 C 0.77501(11) 1.0492(2) 0.46995(6) 0.0371(5) Uani 1 1 d . . . . .
H39A H 0.8000 0.9997 0.4572 0.056 Uiso 1 1 calc R U . . .
H39B H 0.7638 1.0095 0.4904 0.056 Uiso 1 1 calc R U . . .
H39C H 0.7953 1.1197 0.4762 0.056 Uiso 1 1 calc R U . . .
C40 C 0.68195(10) 1.1569(2) 0.46827(6) 0.0330(5) Uani 1 1 d . . . . .
H40A H 0.6477 1.1756 0.4544 0.050 Uiso 1 1 calc R U . . .
H40B H 0.7023 1.2275 0.4745 0.050 Uiso 1 1 calc R U . . .
H40C H 0.6710 1.1172 0.4888 0.050 Uiso 1 1 calc R U . . .
C41 C 0.74691(9) 1.29273(17) 0.40162(5) 0.0258(4) Uani 1 1 d . . . . .
H41 H 0.7666 1.3070 0.3801 0.031 Uiso 1 1 calc R U . . .
C42 C 0.78653(10) 1.3402(2) 0.43033(6) 0.0352(5) Uani 1 1 d . . . . .
H42A H 0.8219 1.2957 0.4317 0.053 Uiso 1 1 calc R U . . .
H42B H 0.7674 1.3347 0.4518 0.053 Uiso 1 1 calc R U . . .
H42C H 0.7954 1.4204 0.4257 0.053 Uiso 1 1 calc R U . . .
C43 C 0.69213(10) 1.36320(18) 0.39963(6) 0.0325(5) Uani 1 1 d . . . . .
H43A H 0.6667 1.3336 0.3815 0.049 Uiso 1 1 calc R U . . .
H43B H 0.7014 1.4432 0.3950 0.049 Uiso 1 1 calc R U . . .
H43C H 0.6731 1.3581 0.4211 0.049 Uiso 1 1 calc R U . . .
C44 C 0.44430(10) 1.33333(19) 0.37077(6) 0.0302(5) Uani 1 1 d . . . . .
H44 H 0.4078 1.3715 0.3633 0.036 Uiso 1 1 calc R U . . .
C45 C 0.44836(11) 1.3369(2) 0.40936(6) 0.0375(5) Uani 1 1 d . . . . .
H45A H 0.4167 1.2933 0.4184 0.056 Uiso 1 1 calc R U . . .
H45B H 0.4463 1.4164 0.4170 0.056 Uiso 1 1 calc R U . . .
H45C H 0.4847 1.3033 0.4174 0.056 Uiso 1 1 calc R U . . .
C46 C 0.49361(13) 1.4030(2) 0.35685(8) 0.0502(7) Uani 1 1 d . . . . .
H46A H 0.4911 1.4013 0.3321 0.075 Uiso 1 1 calc R U . . .
H46B H 0.5300 1.3699 0.3649 0.075 Uiso 1 1 calc R U . . .
H46C H 0.4911 1.4823 0.3646 0.075 Uiso 1 1 calc R U . . .
C47 C 0.38230(11) 1.0999(3) 0.37263(9) 0.0512(7) Uani 1 1 d . . . . .
H47 H 0.3952 1.0904 0.3968 0.061 Uiso 1 1 calc R U . . .
C48 C 0.37491(11) 0.9778(2) 0.35971(8) 0.0454(7) Uani 1 1 d . . . . .
H48A H 0.4122 0.9399 0.3598 0.068 Uiso 1 1 calc R U . . .
H48B H 0.3582 0.9792 0.3367 0.068 Uiso 1 1 calc R U . . .
H48C H 0.3496 0.9358 0.3744 0.068 Uiso 1 1 calc R U . . .
C49 C 0.32775(13) 1.1620(3) 0.37422(12) 0.0818(13) Uani 1 1 d . . . . .
H49A H 0.3348 1.2391 0.3831 0.123 Uiso 1 1 calc R U . . .
H49B H 0.3024 1.1210 0.3891 0.123 Uiso 1 1 calc R U . . .
H49C H 0.3098 1.1671 0.3515 0.123 Uiso 1 1 calc R U . . .
Si1 Si 0.56701(2) 0.76041(4) 0.45392(2) 0.01735(11) Uani 1 1 d . . . . .
Si2 Si 0.65561(3) 0.69560(5) 0.28626(2) 0.02308(12) Uani 1 1 d . . . . .
Si3 Si 0.44292(2) 1.18217(5) 0.35308(2) 0.02354(12) Uani 1 1 d . . . . .
Si4 Si 0.73427(2) 1.13133(4) 0.40388(2) 0.01821(11) Uani 1 1 d . . . . .
Ti1 Ti 0.54295(2) 0.92445(3) 0.37105(2) 0.01804(8) Uani 1 1 d . . . . .
Ti2 Ti 0.63224(2) 0.95542(3) 0.34474(2) 0.02096(9) Uani 1 1 d . . . . .
C53A C 0.5627(4) 0.9418(5) 0.3164(2) 0.024(2) Uani 0.60(3) 1 d D U P A 1
O1A O 0.5114(3) 0.9314(3) 0.31559(11) 0.0256(9) Uani 0.595(12) 1 d D . P A 1
C53B C 0.5370(9) 0.9381(7) 0.3208(2) 0.027(3) Uani 0.40(3) 1 d D U P A 2
O1B O 0.56634(18) 0.9515(4) 0.2966(2) 0.0302(17) Uani 0.405(12) 1 d D . P A 2
C50A C 0.43521(12) 1.1910(3) 0.30510(6) 0.0537(8) Uani 0.559(6) 1 d . . P B 1
H50A H 0.4767 1.2022 0.3028 0.064 Uiso 0.559(6) 1 calc R U P B 1
H50B H 0.4284 1.1765 0.3292 0.064 Uiso 0.559(6) 1 calc R U P B 1
C51A C 0.4019(3) 1.3059(5) 0.29316(16) 0.0423(14) Uani 0.559(6) 1 d . . P B 1
H51A H 0.4155 1.3704 0.3070 0.063 Uiso 0.559(6) 1 calc R U P B 1
H51B H 0.3608 1.2956 0.2958 0.063 Uiso 0.559(6) 1 calc R U P B 1
H51C H 0.4091 1.3212 0.2694 0.063 Uiso 0.559(6) 1 calc R U P B 1
C52A C 0.4178(3) 1.0986(4) 0.28645(14) 0.0558(17) Uani 0.559(6) 1 d . . P B 1
H52A H 0.4387 1.0307 0.2944 0.084 Uiso 0.559(6) 1 calc R U P B 1
H52B H 0.4252 1.1121 0.2626 0.084 Uiso 0.559(6) 1 calc R U P B 1
H52C H 0.3768 1.0866 0.2889 0.084 Uiso 0.559(6) 1 calc R U P B 1
C50B C 0.43521(12) 1.1910(3) 0.30510(6) 0.0537(8) Uani 0.441(6) 1 d . . P B 2
H50C H 0.4500 1.2237 0.3267 0.064 Uiso 0.441(6) 1 calc R U P B 2
H50D H 0.4246 1.1107 0.3096 0.064 Uiso 0.441(6) 1 calc R U P B 2
C51B C 0.3813(4) 1.2551(11) 0.2948(2) 0.068(3) Uani 0.441(6) 1 d . . P B 2
H51D H 0.3537 1.2479 0.3126 0.102 Uiso 0.441(6) 1 calc R U P B 2
H51E H 0.3649 1.2228 0.2737 0.102 Uiso 0.441(6) 1 calc R U P B 2
H51F H 0.3902 1.3360 0.2914 0.102 Uiso 0.441(6) 1 calc R U P B 2
C52B C 0.4801(2) 1.1899(6) 0.28276(14) 0.0412(16) Uani 0.441(6) 1 d . . P B 2
H52D H 0.5116 1.1440 0.2924 0.062 Uiso 0.441(6) 1 calc R U P B 2
H52E H 0.4932 1.2683 0.2791 0.062 Uiso 0.441(6) 1 calc R U P B 2
H52F H 0.4667 1.1567 0.2612 0.062 Uiso 0.441(6) 1 calc R U P B 2

loop_
_atom_site_aniso_label
_atom_site_aniso_U_11
_atom_site_aniso_U_22
_atom_site_aniso_U_33
_atom_site_aniso_U_23
_atom_site_aniso_U_13
_atom_site_aniso_U_12
C1 0.0216(9) 0.0150(8) 0.0197(9) 0.0017(7) 0.0038(7) 0.0002(7)
C2 0.0229(9) 0.0155(9) 0.0258(10) -0.0001(7) 0.0023(8) -0.0020(7)
C3 0.0264(10) 0.0163(9) 0.0241(10) -0.0042(7) 0.0004(8) -0.0030(7)
C4 0.0250(9) 0.0138(8) 0.0212(9) -0.0022(7) 0.0025(7) 0.0002(7)
C5 0.0226(9) 0.0158(9) 0.0190(9) -0.0009(7) 0.0023(7) 0.0008(7)
C6 0.0226(9) 0.0185(9) 0.0204(9) 0.0000(7) 0.0013(7) -0.0007(7)
C7 0.0241(9) 0.0220(10) 0.0222(10) -0.0004(8) 0.0037(8) 0.0015(8)
C8 0.0260(10) 0.0181(9) 0.0203(9) -0.0019(7) 0.0046(7) 0.0008(7)
C9 0.0214(9) 0.0154(9) 0.0225(9) -0.0001(7) 0.0004(7) 0.0002(7)
C10 0.0244(9) 0.0170(9) 0.0211(9) -0.0026(7) 0.0033(7) 0.0002(7)
C11 0.0261(9) 0.0151(8) 0.0157(9) -0.0008(7) 0.0000(7) -0.0002(7)
C12 0.0214(9) 0.0142(8) 0.0186(9) -0.0015(7) -0.0004(7) -0.0014(7)
C13 0.0234(9) 0.0133(8) 0.0185(9) -0.0005(7) 0.0005(7) -0.0015(7)
C14 0.0294(10) 0.0183(9) 0.0174(9) 0.0018(7) -0.0008(7) -0.0029(8)
C15 0.0254(10) 0.0189(9) 0.0203(9) 0.0004(7) 0.0022(7) -0.0054(7)
C16 0.0217(9) 0.0170(9) 0.0189(9) -0.0021(7) 0.0015(7) -0.0023(7)
C17 0.0246(10) 0.0199(9) 0.0254(10) 0.0030(8) 0.0041(8) -0.0012(8)
C18 0.0429(13) 0.0187(10) 0.0401(13) -0.0003(9) 0.0089(10) 0.0028(9)
C19 0.0331(11) 0.0258(11) 0.0337(12) 0.0117(9) 0.0014(9) -0.0019(9)
C20 0.0253(10) 0.0208(9) 0.0221(10) -0.0005(8) 0.0057(8) -0.0012(8)
C21 0.0229(10) 0.0312(11) 0.0297(11) -0.0020(9) 0.0053(8) 0.0019(8)
C22 0.0357(12) 0.0320(11) 0.0243(11) -0.0008(9) 0.0107(9) 0.0006(9)
C23 0.0261(10) 0.0237(10) 0.0287(11) 0.0067(8) -0.0023(8) -0.0043(8)
C24 0.0231(10) 0.0345(12) 0.0356(12) 0.0122(10) -0.0021(9) -0.0004(9)
C25 0.0384(13) 0.0406(14) 0.0324(12) -0.0028(10) -0.0067(10) -0.0105(10)
C26 0.0392(12) 0.0203(10) 0.0321(11) -0.0062(9) 0.0119(9) -0.0022(9)
C27 0.0528(15) 0.0250(11) 0.0360(13) 0.0039(10) 0.0091(11) 0.0085(10)
C28 0.0529(15) 0.0243(11) 0.0547(16) -0.0038(11) 0.0209(13) -0.0095(11)
C29 0.0540(16) 0.0556(17) 0.0345(14) -0.0154(12) -0.0119(12) 0.0190(13)
C30 0.065(2) 0.080(2) 0.0444(17) -0.0311(16) -0.0207(15) 0.0165(17)
C31 0.123(4) 0.072(3) 0.060(2) 0.0056(19) -0.037(2) 0.039(2)
C32 0.0466(13) 0.0221(10) 0.0276(11) -0.0004(9) 0.0163(10) -0.0017(9)
C33 0.082(2) 0.0299(13) 0.0413(14) -0.0053(11) 0.0363(14) -0.0044(13)
C34 0.0726(18) 0.0243(11) 0.0346(13) -0.0008(10) 0.0231(13) -0.0081(12)
C35 0.0270(10) 0.0235(10) 0.0320(11) -0.0010(8) -0.0001(8) 0.0014(8)
C36 0.0311(11) 0.0364(12) 0.0317(12) -0.0012(10) 0.0085(9) 0.0045(9)
C37 0.0254(11) 0.0354(12) 0.0461(14) -0.0059(11) 0.0002(10) 0.0046(9)
C38 0.0338(11) 0.0237(10) 0.0254(10) 0.0022(8) -0.0026(9) -0.0065(9)
C39 0.0405(13) 0.0405(13) 0.0297(12) 0.0093(10) -0.0059(10) 0.0033(11)
C40 0.0381(12) 0.0373(12) 0.0238(11) -0.0033(9) 0.0039(9) -0.0074(10)
C41 0.0283(10) 0.0211(10) 0.0283(11) -0.0009(8) 0.0037(8) -0.0014(8)
C42 0.0363(12) 0.0268(11) 0.0421(14) -0.0064(10) -0.0023(10) -0.0072(9)
C43 0.0411(13) 0.0184(10) 0.0380(13) -0.0006(9) 0.0028(10) 0.0031(9)
C44 0.0309(11) 0.0243(10) 0.0356(12) 0.0053(9) 0.0024(9) 0.0082(9)
C45 0.0459(14) 0.0292(12) 0.0370(13) -0.0008(10) -0.0027(11) 0.0073(10)
C46 0.0638(18) 0.0231(12) 0.0653(19) -0.0009(12) 0.0209(15) -0.0093(12)
C47 0.0320(13) 0.0519(17) 0.071(2) -0.0049(15) 0.0168(13) -0.0095(12)
C48 0.0292(12) 0.0363(13) 0.0705(19) 0.0124(13) -0.0009(12) -0.0094(10)
C49 0.0318(15) 0.068(2) 0.148(4) -0.020(2) 0.035(2) -0.0068(15)
Si1 0.0196(2) 0.0153(2) 0.0173(2) 0.00215(19) 0.00235(19) -0.00052(19)
Si2 0.0318(3) 0.0199(3) 0.0178(3) -0.0037(2) 0.0040(2) 0.0023(2)
Si3 0.0180(2) 0.0255(3) 0.0271(3) 0.0015(2) -0.0005(2) -0.0008(2)
Si4 0.0194(2) 0.0157(2) 0.0195(3) -0.00068(19) 0.00019(19) -0.00156(19)
Ti1 0.02182(17) 0.01423(16) 0.01785(17) -0.00037(12) -0.00175(12) -0.00059(12)
Ti2 0.02940(19) 0.01595(17) 0.01786(17) -0.00212(13) 0.00511(14) -0.00278(14)
C53A 0.034(4) 0.0169(19) 0.021(5) 0.0011(18) -0.003(3) -0.001(2)
O1A 0.025(3) 0.0240(14) 0.0272(18) -0.0019(12) -0.0079(15) -0.0008(15)
C53B 0.033(11) 0.020(3) 0.025(4) -0.003(3) -0.010(6) 0.002(5)
O1B 0.038(2) 0.028(2) 0.025(5) 0.0028(19) 0.001(2) 0.0004(16)
C50A 0.0468(15) 0.090(2) 0.0234(12) 0.0005(13) -0.0063(11) 0.0333(16)
C51A 0.054(4) 0.040(3) 0.032(3) 0.007(2) -0.001(3) 0.011(2)
C52A 0.080(4) 0.039(3) 0.046(3) -0.013(2) -0.028(3) 0.013(3)
C50B 0.0468(15) 0.090(2) 0.0234(12) 0.0005(13) -0.0063(11) 0.0333(16)
C51B 0.038(5) 0.119(10) 0.046(4) 0.032(6) -0.011(3) 0.026(5)
C52B 0.036(3) 0.057(4) 0.030(3) 0.011(3) -0.002(2) 0.008(3)

loop_
_atom_type_symbol
_atom_type_description
_atom_type_scat_dispersion_real
_atom_type_scat_dispersion_imag
_atom_type_scat_source
C C 0.0033 0.0016 'International Tables Vol C Tables 4.2.6.8 and 6.1.1.4'
H H 0.0000 0.0000 'International Tables Vol C Tables 4.2.6.8 and 6.1.1.4'
O O 0.0106 0.0060 'International Tables Vol C Tables 4.2.6.8 and 6.1.1.4'
Si Si 0.0817 0.0704 'International Tables Vol C Tables 4.2.6.8 and 6.1.1.4'
Ti Ti 0.2776 0.4457 'International Tables Vol C Tables 4.2.6.8 and 6.1.1.4'

loop_
_geom_angle_atom_site_label_1
_geom_angle_atom_site_label_2
_geom_angle_atom_site_label_3
_geom_angle
C2 C1 C5 103.61(16)
C2 C1 Si1 120.79(14)
C2 C1 Ti1 74.19(11)
C5 C1 Si1 131.35(14)
C5 C1 Ti1 74.25(10)
Si1 C1 Ti1 133.59(10)
C1 C2 H2 123.9
C1 C2 Ti1 69.37(10)
C3 C2 C1 112.20(17)
C3 C2 H2 123.9
C3 C2 Ti1 76.66(11)
Ti1 C2 H2 121.5
C2 C3 H3 126.3
C2 C3 C4 107.38(17)
C2 C3 Ti1 69.47(11)
C4 C3 H3 126.3
C4 C3 Ti1 74.88(11)
Ti1 C3 H3 121.1
C3 C4 C5 107.65(17)
C3 C4 C8 142.34(18)
C3 C4 Ti1 71.16(11)
C3 C4 Ti2 124.24(13)
C5 C4 C8 109.96(17)
C5 C4 Ti1 67.79(10)
C5 C4 Ti2 75.13(11)
C8 C4 Ti1 125.84(13)
C8 C4 Ti2 68.61(10)
Ti2 C4 Ti1 58.40(4)
C1 C5 Ti1 68.74(10)
C1 C5 Ti2 126.94(13)
C4 C5 C1 108.94(16)
C4 C5 C6 106.81(16)
C4 C5 Ti1 77.61(11)
C4 C5 Ti2 70.85(10)
C6 C5 C1 144.13(18)
C6 C5 Ti1 122.85(13)
C6 C5 Ti2 68.58(10)
Ti1 C5 Ti2 59.29(5)
C5 C6 H6 126.5
C5 C6 Ti2 77.00(11)
C7 C6 C5 106.97(17)
C7 C6 H6 126.5
C7 C6 Ti2 70.69(11)
Ti2 C6 H6 117.8
C6 C7 H7 123.9
C6 C7 C8 112.27(17)
C6 C7 Ti2 74.48(11)
C8 C7 H7 123.9
C8 C7 Ti2 72.46(11)
Ti2 C7 H7 120.7
C4 C8 Si2 129.09(15)
C4 C8 Ti2 75.75(11)
C7 C8 C4 103.67(16)
C7 C8 Si2 123.55(14)
C7 C8 Ti2 71.86(11)
Si2 C8 Ti2 133.12(10)
C10 C9 C13 103.67(16)
C10 C9 Si3 120.50(14)
C10 C9 Ti1 72.18(11)
C13 C9 Si3 131.76(14)
C13 C9 Ti1 75.84(10)
Si3 C9 Ti1 133.19(10)
C9 C10 H10 123.8
C9 C10 Ti1 72.04(11)
C11 C10 C9 112.31(17)
C11 C10 H10 123.8
C11 C10 Ti1 75.20(11)
Ti1 C10 H10 120.4
C10 C11 H11 126.5
C10 C11 C12 107.05(16)
C10 C11 Ti1 70.13(11)
C12 C11 H11 126.5
C12 C11 Ti1 77.04(11)
Ti1 C11 H11 118.3
C11 C12 C13 106.71(16)
C11 C12 C16 143.35(18)
C11 C12 Ti1 68.84(10)
C11 C12 Ti2 122.06(12)
C13 C12 C16 109.84(16)
C13 C12 Ti1 70.06(10)
C13 C12 Ti2 78.72(11)
C16 C12 Ti1 127.06(12)
C16 C12 Ti2 68.84(10)
Ti2 C12 Ti1 59.10(4)
C9 C13 Ti1 68.48(10)
C9 C13 Ti2 125.78(12)
C12 C13 C9 109.95(16)
C12 C13 Ti1 75.86(10)
C12 C13 Ti2 66.89(10)
C14 C13 C9 143.25(18)
C14 C13 C12 106.79(16)
C14 C13 Ti1 122.88(13)
C14 C13 Ti2 70.58(11)
Ti1 C13 Ti2 58.12(4)
C13 C14 H14 126.2
C13 C14 Ti2 75.68(11)
C15 C14 C13 107.68(17)
C15 C14 H14 126.2
C15 C14 Ti2 68.98(11)
Ti2 C14 H14 120.9
C14 C15 H15 124.0
C14 C15 C16 111.98(17)
C14 C15 Ti2 76.95(11)
C16 C15 H15 124.0
C16 C15 Ti2 69.56(10)
Ti2 C15 H15 120.9
C12 C16 Si4 130.24(14)
C12 C16 Ti2 74.24(10)
C15 C16 C12 103.47(16)
C15 C16 Si4 120.64(14)
C15 C16 Ti2 74.09(11)
Si4 C16 Ti2 136.43(10)
C18 C17 H17 106.7
C18 C17 C19 108.74(18)
C18 C17 Si1 113.45(14)
C19 C17 H17 106.7
C19 C17 Si1 114.14(15)
Si1 C17 H17 106.7
C17 C18 H18A 109.5
C17 C18 H18B 109.5
C17 C18 H18C 109.5
H18A C18 H18B 109.5
H18A C18 H18C 109.5
H18B C18 H18C 109.5
C17 C19 H19A 109.5
C17 C19 H19B 109.5
C17 C19 H19C 109.5
H19A C19 H19B 109.5
H19A C19 H19C 109.5
H19B C19 H19C 109.5
C21 C20 H20 106.9
C21 C20 C22 107.94(17)
C21 C20 Si1 114.03(14)
C22 C20 H20 106.9
C22 C20 Si1 113.77(14)
Si1 C20 H20 106.9
C20 C21 H21A 109.5
C20 C21 H21B 109.5
C20 C21 H21C 109.5
H21A C21 H21B 109.5
H21A C21 H21C 109.5
H21B C21 H21C 109.5
C20 C22 H22A 109.5
C20 C22 H22B 109.5
C20 C22 H22C 109.5
H22A C22 H22B 109.5
H22A C22 H22C 109.5
H22B C22 H22C 109.5
C24 C23 H23 105.1
C24 C23 Si1 113.30(15)
C25 C23 H23 105.1
C25 C23 C24 109.80(19)
C25 C23 Si1 117.15(15)
Si1 C23 H23 105.1
C23 C24 H24A 109.5
C23 C24 H24B 109.5
C23 C24 H24C 109.5
H24A C24 H24B 109.5
H24A C24 H24C 109.5
H24B C24 H24C 109.5
C23 C25 H25A 109.5
C23 C25 H25B 109.5
C23 C25 H25C 109.5
H25A C25 H25B 109.5
H25A C25 H25C 109.5
H25B C25 H25C 109.5
C27 C26 H26 107.6
C27 C26 C28 109.0(2)
C27 C26 Si2 113.38(16)
C28 C26 H26 107.6
C28 C26 Si2 111.50(16)
Si2 C26 H26 107.6
C26 C27 H27A 109.5
C26 C27 H27B 109.5
C26 C27 H27C 109.5
H27A C27 H27B 109.5
H27A C27 H27C 109.5
H27B C27 H27C 109.5
C26 C28 H28A 109.5
C26 C28 H28B 109.5
C26 C28 H28C 109.5
H28A C28 H28B 109.5
H28A C28 H28C 109.5
H28B C28 H28C 109.5
C30 C29 H29 106.7
C30 C29 Si2 113.5(2)
C31 C29 H29 106.7
C31 C29 C30 109.5(3)
C31 C29 Si2 113.4(2)
Si2 C29 H29 106.7
C29 C30 H30A 109.5
C29 C30 H30B 109.5
C29 C30 H30C 109.5
H30A C30 H30B 109.5
H30A C30 H30C 109.5
H30B C30 H30C 109.5
C29 C31 H31A 109.5
C29 C31 H31B 109.5
C29 C31 H31C 109.5
H31A C31 H31B 109.5
H31A C31 H31C 109.5
H31B C31 H31C 109.5
C33 C32 H32 105.6
C33 C32 Si2 113.52(18)
C34 C32 H32 105.6
C34 C32 C33 109.47(19)
C34 C32 Si2 116.10(17)
Si2 C32 H32 105.6
C32 C33 H33A 109.5
C32 C33 H33B 109.5
C32 C33 H33C 109.5
H33A C33 H33B 109.5
H33A C33 H33C 109.5
H33B C33 H33C 109.5
C32 C34 H34A 109.5
C32 C34 H34B 109.5
C32 C34 H34C 109.5
H34A C34 H34B 109.5
H34A C34 H34C 109.5
H34B C34 H34C 109.5
C36 C35 H35 107.0
C36 C35 C37 107.92(19)
C36 C35 Si4 113.89(15)
C37 C35 H35 107.0
C37 C35 Si4 113.62(15)
Si4 C35 H35 107.0
C35 C36 H36A 109.5
C35 C36 H36B 109.5
C35 C36 H36C 109.5
H36A C36 H36B 109.5
H36A C36 H36C 109.5
H36B C36 H36C 109.5
C35 C37 H37A 109.5
C35 C37 H37B 109.5
C35 C37 H37C 109.5
H37A C37 H37B 109.5
H37A C37 H37C 109.5
H37B C37 H37C 109.5
C39 C38 H38 105.5
C39 C38 C40 109.17(19)
C39 C38 Si4 115.93(16)
C40 C38 H38 105.5
C40 C38 Si4 114.31(15)
Si4 C38 H38 105.5
C38 C39 H39A 109.5
C38 C39 H39B 109.5
C38 C39 H39C 109.5
H39A C39 H39B 109.5
H39A C39 H39C 109.5
H39B C39 H39C 109.5
C38 C40 H40A 109.5
C38 C40 H40B 109.5
C38 C40 H40C 109.5
H40A C40 H40B 109.5
H40A C40 H40C 109.5
H40B C40 H40C 109.5
C42 C41 H41 106.4
C42 C41 Si4 114.22(15)
C43 C41 H41 106.4
C43 C41 C42 108.95(18)
C43 C41 Si4 113.80(15)
Si4 C41 H41 106.4
C41 C42 H42A 109.5
C41 C42 H42B 109.5
C41 C42 H42C 109.5
H42A C42 H42B 109.5
H42A C42 H42C 109.5
H42B C42 H42C 109.5
C41 C43 H43A 109.5
C41 C43 H43B 109.5
C41 C43 H43C 109.5
H43A C43 H43B 109.5
H43A C43 H43C 109.5
H43B C43 H43C 109.5
C45 C44 H44 107.7
C45 C44 C46 109.1(2)
C45 C44 Si3 113.19(15)
C46 C44 H44 107.7
C46 C44 Si3 111.26(16)
Si3 C44 H44 107.7
C44 C45 H45A 109.5
C44 C45 H45B 109.5
C44 C45 H45C 109.5
H45A C45 H45B 109.5
H45A C45 H45C 109.5
H45B C45 H45C 109.5
C44 C46 H46A 109.5
C44 C46 H46B 109.5
C44 C46 H46C 109.5
H46A C46 H46B 109.5
H46A C46 H46C 109.5
H46B C46 H46C 109.5
C48 C47 H47 104.1
C48 C47 Si3 114.37(19)
C49 C47 H47 104.1
C49 C47 C48 112.8(3)
C49 C47 Si3 115.6(2)
Si3 C47 H47 104.1
C47 C48 H48A 109.5
C47 C48 H48B 109.5
C47 C48 H48C 109.5
H48A C48 H48B 109.5
H48A C48 H48C 109.5
H48B C48 H48C 109.5
C47 C49 H49A 109.5
C47 C49 H49B 109.5
C47 C49 H49C 109.5
H49A C49 H49B 109.5
H49A C49 H49C 109.5
H49B C49 H49C 109.5
C1 Si1 C17 106.91(9)
C1 Si1 C20 110.28(9)
C1 Si1 C23 106.87(9)
C17 Si1 C20 108.79(9)
C23 Si1 C17 113.27(9)
C23 Si1 C20 110.63(9)
C8 Si2 C26 106.51(9)
C8 Si2 C29 112.84(11)
C8 Si2 C32 106.03(10)
C29 Si2 C26 107.52(12)
C29 Si2 C32 115.67(13)
C32 Si2 C26 107.81(10)
C9 Si3 C44 105.54(9)
C9 Si3 C47 105.74(12)
C9 Si3 C50A 114.97(10)
C44 Si3 C47 108.73(12)
C44 Si3 C50A 108.48(13)
C50A Si3 C47 112.99(15)
C16 Si4 C35 111.01(9)
C16 Si4 C38 107.59(9)
C16 Si4 C41 105.95(9)
C35 Si4 C41 108.55(9)
C38 Si4 C35 110.39(10)
C38 Si4 C41 113.28(10)
C1 Ti1 C2 36.44(7)
C1 Ti1 C3 59.92(7)
C1 Ti1 C5 37.01(6)
C1 Ti1 C9 142.62(7)
C1 Ti1 C10 106.85(7)
C1 Ti1 C11 87.83(7)
C1 Ti1 C13 139.39(7)
C1 Ti1 Ti2 99.70(5)
C1 Ti1 O1A 133.73(11)
C2 Ti1 C3 33.86(7)
C2 Ti1 C5 58.47(7)
C2 Ti1 C11 119.62(7)
C2 Ti1 C13 175.73(7)
C2 Ti1 Ti2 115.13(5)
C5 Ti1 C3 58.08(7)
C5 Ti1 C11 93.27(7)
C5 Ti1 C13 117.79(7)
C5 Ti1 Ti2 63.28(5)
C9 Ti1 C2 146.89(7)
C9 Ti1 C3 151.94(7)
C9 Ti1 C5 148.76(7)
C9 Ti1 C10 35.77(7)
C9 Ti1 C11 59.89(7)
C9 Ti1 C13 35.67(6)
C9 Ti1 Ti2 97.93(5)
C10 Ti1 C2 122.75(7)
C10 Ti1 C3 154.84(7)
C10 Ti1 C5 125.73(7)
C10 Ti1 C11 34.66(7)
C10 Ti1 C13 57.03(7)
C10 Ti1 Ti2 112.86(5)
C11 Ti1 C3 147.25(7)
C11 Ti1 C13 57.42(6)
C11 Ti1 Ti2 88.65(5)
C13 Ti1 C3 147.21(7)
Ti2 Ti1 C3 91.27(5)
Ti2 Ti1 C13 62.70(5)
C53A Ti1 C1 127.53(18)
C53A Ti1 C2 111.14(15)
C53A Ti1 C3 77.39(15)
C53A Ti1 C5 95.6(2)
C53A Ti1 C9 88.58(17)
C53A Ti1 C10 123.36(16)
C53A Ti1 C11 124.88(17)
C53A Ti1 C13 70.55(15)
C53A Ti1 Ti2 49.5(2)
C53A Ti1 O1A 30.9(2)
O1A Ti1 C2 101.50(12)
O1A Ti1 C3 73.81(10)
O1A Ti1 C5 116.42(12)
O1A Ti1 C9 81.66(10)
O1A Ti1 C10 115.72(11)
O1A Ti1 C11 138.12(11)
O1A Ti1 C13 81.93(11)
O1A Ti1 Ti2 80.33(14)
C53B Ti1 C1 133.4(3)
C53B Ti1 C2 107.6(3)
C53B Ti1 C3 75.9(3)
C53B Ti1 C5 107.3(4)
C53B Ti1 C9 83.9(3)
C53B Ti1 C10 119.7(3)
C53B Ti1 C11 132.4(4)
C53B Ti1 C13 75.1(3)
C53B Ti1 Ti2 65.3(6)
C4 Ti2 C14 145.15(7)
C6 Ti2 C4 57.54(7)
C6 Ti2 C14 148.60(7)
C6 Ti2 Ti1 89.41(5)
C6 Ti2 C53B 125.1(2)
C6 Ti2 O1B 138.25(12)
C7 Ti2 C4 57.00(7)
C7 Ti2 C6 34.83(7)
C7 Ti2 C8 35.68(7)
C7 Ti2 C12 127.48(7)
C7 Ti2 C14 156.62(7)
C7 Ti2 C15 124.69(7)
C7 Ti2 Ti1 112.78(5)
C7 Ti2 C53B 122.3(2)
C7 Ti2 O1B 115.79(12)
C8 Ti2 C4 35.65(6)
C8 Ti2 C6 59.99(7)
C8 Ti2 C12 149.12(7)
C8 Ti2 C14 150.96(7)
C8 Ti2 C15 148.30(7)
C8 Ti2 Ti1 96.77(5)
C8 Ti2 C53B 87.4(2)
C8 Ti2 O1B 81.80(11)
C12 Ti2 C4 117.32(7)
C12 Ti2 C6 94.51(7)
C12 Ti2 C14 57.69(6)
C12 Ti2 Ti1 63.53(5)
C12 Ti2 C53B 95.2(2)
C12 Ti2 O1B 114.26(13)
C15 Ti2 C4 175.59(7)
C15 Ti2 C6 121.02(7)
C15 Ti2 C12 58.29(7)
C15 Ti2 C14 34.07(7)
C15 Ti2 Ti1 114.70(5)
C15 Ti2 C53B 109.8(2)
C15 Ti2 O1B 100.17(13)
C16 Ti2 C4 140.04(7)
C16 Ti2 C6 89.36(7)
C16 Ti2 C7 109.15(7)
C16 Ti2 C8 144.81(7)
C16 Ti2 C12 36.92(6)
C16 Ti2 C14 59.85(7)
C16 Ti2 C15 36.35(7)
C16 Ti2 Ti1 99.97(5)
C16 Ti2 C53B 126.7(2)
C16 Ti2 O1B 131.84(11)
Ti1 Ti2 C4 61.74(5)
Ti1 Ti2 C14 90.11(5)
Ti1 Ti2 O1B 78.34(17)
C53A Ti2 C4 73.3(2)
C53A Ti2 C6 130.6(2)
C53A Ti2 C7 119.35(19)
C53A Ti2 C8 83.67(19)
C53A Ti2 C12 104.2(3)
C53A Ti2 C14 75.10(17)
C53A Ti2 C15 107.59(19)
C53A Ti2 C16 131.5(2)
C53A Ti2 Ti1 61.0(3)
C53B Ti2 C4 70.1(2)
C53B Ti2 C14 75.9(2)
C53B Ti2 Ti1 49.1(3)
C53B Ti2 O1B 29.2(3)
O1B Ti2 C4 81.87(13)
O1B Ti2 C14 72.00(11)
Ti2 C53A Ti1 69.5(2)
O1A C53A Ti1 76.8(6)
O1A C53A Ti2 146.3(8)
C53A O1A Ti1 72.3(6)
Ti1 C53B Ti2 65.6(5)
O1B C53B Ti1 141.3(16)
O1B C53B Ti2 75.8(12)
C53B O1B Ti2 75.0(11)
Si3 C50A H50A 92.5
Si3 C50A H50B 16.3
H50A C50A H50B 107.9
C51A C50A Si3 111.3(3)
C51A C50A H50A 109.3
C51A C50A H50B 109.3
C52A C50A Si3 120.8(3)
C52A C50A H50A 109.3
C52A C50A H50B 109.3
C52A C50A C51A 111.7(4)
C50A C51A H51A 109.5
C50A C51A H51B 109.5
C50A C51A H51C 109.5
H51A C51A H51B 109.5
H51A C51A H51C 109.5
H51B C51A H51C 109.5
C50A C52A H52A 109.5
C50A C52A H52B 109.5
C50A C52A H52C 109.5
H52A C52A H52B 109.5
H52A C52A H52C 109.5
H52B C52A H52C 109.5
H51D C51B H51E 109.5
H51D C51B H51F 109.5
H51E C51B H51F 109.5
H52D C52B H52E 109.5
H52D C52B H52F 109.5
H52E C52B H52F 109.5

loop_
_geom_bond_atom_site_label_1
_geom_bond_atom_site_label_2
_geom_bond_distance
C1 C2 1.448(3)
C1 C5 1.474(3)
C1 Si1 1.879(2)
C1 Ti1 2.2824(19)
C2 H2 0.9500
C2 C3 1.396(3)
C2 Ti1 2.3465(19)
C3 H3 0.9500
C3 C4 1.439(3)
C3 Ti1 2.4379(19)
C4 C5 1.446(3)
C4 C8 1.468(3)
C4 Ti1 2.4867(19)
C4 Ti2 2.4417(19)
C5 C6 1.449(3)
C5 Ti1 2.3571(19)
C5 Ti2 2.4982(19)
C6 H6 0.9500
C6 C7 1.415(3)
C6 Ti2 2.387(2)
C7 H7 0.9500
C7 C8 1.435(3)
C7 Ti2 2.338(2)
C8 Si2 1.873(2)
C8 Ti2 2.3456(19)
C9 C10 1.434(3)
C9 C13 1.463(3)
C9 Si3 1.879(2)
C9 Ti1 2.3334(19)
C10 H10 0.9500
C10 C11 1.412(3)
C10 Ti1 2.3352(19)
C11 H11 0.9500
C11 C12 1.444(3)
C11 Ti1 2.4006(19)
C12 C13 1.449(3)
C12 C16 1.473(3)
C12 Ti1 2.5087(18)
C12 Ti2 2.3601(19)
C13 C14 1.443(3)
C13 Ti1 2.4320(18)
C13 Ti2 2.5165(19)
C14 H14 0.9500
C14 C15 1.408(3)
C14 Ti2 2.449(2)
C15 H15 0.9500
C15 C16 1.447(3)
C15 Ti2 2.3470(19)
C16 Si4 1.883(2)
C16 Ti2 2.2868(19)
C17 H17 1.0000
C17 C18 1.531(3)
C17 C19 1.538(3)
C17 Si1 1.904(2)
C18 H18A 0.9800
C18 H18B 0.9800
C18 H18C 0.9800
C19 H19A 0.9800
C19 H19B 0.9800
C19 H19C 0.9800
C20 H20 1.0000
C20 C21 1.536(3)
C20 C22 1.543(3)
C20 Si1 1.910(2)
C21 H21A 0.9800
C21 H21B 0.9800
C21 H21C 0.9800
C22 H22A 0.9800
C22 H22B 0.9800
C22 H22C 0.9800
C23 H23 1.0000
C23 C24 1.547(3)
C23 C25 1.530(3)
C23 Si1 1.901(2)
C24 H24A 0.9800
C24 H24B 0.9800
C24 H24C 0.9800
C25 H25A 0.9800
C25 H25B 0.9800
C25 H25C 0.9800
C26 H26 1.0000
C26 C27 1.531(3)
C26 C28 1.543(3)
C26 Si2 1.904(2)
C27 H27A 0.9800
C27 H27B 0.9800
C27 H27C 0.9800
C28 H28A 0.9800
C28 H28B 0.9800
C28 H28C 0.9800
C29 H29 1.0000
C29 C30 1.558(4)
C29 C31 1.521(5)
C29 Si2 1.895(3)
C30 H30A 0.9800
C30 H30B 0.9800
C30 H30C 0.9800
C31 H31A 0.9800
C31 H31B 0.9800
C31 H31C 0.9800
C32 H32 1.0000
C32 C33 1.533(3)
C32 C34 1.529(3)
C32 Si2 1.896(2)
C33 H33A 0.9800
C33 H33B 0.9800
C33 H33C 0.9800
C34 H34A 0.9800
C34 H34B 0.9800
C34 H34C 0.9800
C35 H35 1.0000
C35 C36 1.524(3)
C35 C37 1.543(3)
C35 Si4 1.911(2)
C36 H36A 0.9800
C36 H36B 0.9800
C36 H36C 0.9800
C37 H37A 0.9800
C37 H37B 0.9800
C37 H37C 0.9800
C38 H38 1.0000
C38 C39 1.544(3)
C38 C40 1.547(3)
C38 Si4 1.888(2)
C39 H39A 0.9800
C39 H39B 0.9800
C39 H39C 0.9800
C40 H40A 0.9800
C40 H40B 0.9800
C40 H40C 0.9800
C41 H41 1.0000
C41 C42 1.544(3)
C41 C43 1.526(3)
C41 Si4 1.914(2)
C42 H42A 0.9800
C42 H42B 0.9800
C42 H42C 0.9800
C43 H43A 0.9800
C43 H43B 0.9800
C43 H43C 0.9800
C44 H44 1.0000
C44 C45 1.530(3)
C44 C46 1.536(3)
C44 Si3 1.902(2)
C45 H45A 0.9800
C45 H45B 0.9800
C45 H45C 0.9800
C46 H46A 0.9800
C46 H46B 0.9800
C46 H46C 0.9800
C47 H47 1.0000
C47 C48 1.525(4)
C47 C49 1.475(4)
C47 Si3 1.907(3)
C48 H48A 0.9800
C48 H48B 0.9800
C48 H48C 0.9800
C49 H49A 0.9800
C49 H49B 0.9800
C49 H49C 0.9800
Si3 C50A 1.907(3)
Ti1 Ti2 2.4047(5)
Ti1 C53A 2.245(10)
Ti1 O1A 2.294(5)
Ti1 C53B 1.997(9)
Ti2 C53A 1.951(7)
Ti2 C53B 2.40(2)
Ti2 O1B 2.408(8)
C53A O1A 1.209(9)
C53B O1B 1.213(12)
C50A H50A 0.9900
C50A H50B 0.9900
C50A C51A 1.616(6)
C50A C52A 1.364(6)
C51A H51A 0.9800
C51A H51B 0.9800
C51A H51C 0.9800
C52A H52A 0.9800
C52A H52B 0.9800
C52A H52C 0.9800
C51B H51D 0.9800
C51B H51E 0.9800
C51B H51F 0.9800
C52B H52D 0.9800
C52B H52E 0.9800
C52B H52F 0.9800

loop_
_geom_torsion_atom_site_label_1
_geom_torsion_atom_site_label_2
_geom_torsion_atom_site_label_3
_geom_torsion_atom_site_label_4
_geom_torsion
C1 C2 C3 C4 5.0(2)
C1 C2 C3 Ti1 -60.81(14)
C1 C5 C6 C7 171.2(2)
C1 C5 C6 Ti2 -124.0(3)
C2 C1 C5 C4 1.1(2)
C2 C1 C5 C6 -174.0(3)
C2 C1 C5 Ti1 68.93(12)
C2 C1 C5 Ti2 80.93(18)
C2 C1 Si1 C17 51.06(17)
C2 C1 Si1 C20 -67.05(17)
C2 C1 Si1 C23 172.64(15)
C2 C3 C4 C5 -4.1(2)
C2 C3 C4 C8 172.9(2)
C2 C3 C4 Ti1 -62.28(13)
C2 C3 C4 Ti2 -87.87(19)
C3 C4 C5 C1 1.8(2)
C3 C4 C5 C6 178.82(16)
C3 C4 C5 Ti1 -60.27(13)
C3 C4 C5 Ti2 -121.76(14)
C3 C4 C8 C7 -174.3(3)
C3 C4 C8 Si2 -15.8(4)
C3 C4 C8 Ti2 118.8(3)
C4 C5 C6 C7 -4.0(2)
C4 C5 C6 Ti2 60.88(13)
C4 C8 Si2 C26 -70.1(2)
C4 C8 Si2 C29 47.6(2)
C4 C8 Si2 C32 175.24(18)
C5 C1 C2 C3 -3.8(2)
C5 C1 C2 Ti1 -68.97(12)
C5 C1 Si1 C17 -101.73(18)
C5 C1 Si1 C20 140.16(17)
C5 C1 Si1 C23 19.9(2)
C5 C4 C8 C7 2.7(2)
C5 C4 C8 Si2 161.20(15)
C5 C4 C8 Ti2 -64.19(13)
C5 C6 C7 C8 6.0(2)
C5 C6 C7 Ti2 69.14(13)
C6 C7 C8 C4 -5.4(2)
C6 C7 C8 Si2 -165.41(14)
C6 C7 C8 Ti2 64.36(15)
C7 C8 Si2 C26 84.58(18)
C7 C8 Si2 C29 -157.68(18)
C7 C8 Si2 C32 -30.1(2)
C8 C4 C5 C1 -176.26(15)
C8 C4 C5 C6 0.7(2)
C8 C4 C5 Ti1 121.64(14)
C8 C4 C5 Ti2 60.14(13)
C9 C10 C11 C12 5.8(2)
C9 C10 C11 Ti1 -63.06(14)
C9 C13 C14 C15 173.7(2)
C9 C13 C14 Ti2 -124.3(3)
C10 C9 C13 C12 2.3(2)
C10 C9 C13 C14 -176.1(2)
C10 C9 C13 Ti1 67.29(12)
C10 C9 C13 Ti2 77.60(18)
C10 C9 Si3 C44 74.29(17)
C10 C9 Si3 C47 -40.83(19)
C10 C9 Si3 C50A -166.20(18)
C10 C11 C12 C13 -4.1(2)
C10 C11 C12 C16 171.6(2)
C10 C11 C12 Ti1 -64.19(13)
C10 C11 C12 Ti2 -91.03(17)
C11 C12 C13 C9 1.1(2)
C11 C12 C13 C14 -179.93(15)
C11 C12 C13 Ti1 -59.34(12)
C11 C12 C13 Ti2 -120.35(14)
C11 C12 C16 C15 -175.4(2)
C11 C12 C16 Si4 -22.7(4)
C11 C12 C16 Ti2 115.7(3)
C12 C13 C14 C15 -4.7(2)
C12 C13 C14 Ti2 57.24(12)
C12 C16 Si4 C35 143.93(17)
C12 C16 Si4 C38 23.0(2)
C12 C16 Si4 C41 -98.42(18)
C13 C9 C10 C11 -5.0(2)
C13 C9 C10 Ti1 -69.97(12)
C13 C9 Si3 C44 -79.1(2)
C13 C9 Si3 C47 165.80(19)
C13 C9 Si3 C50A 40.4(2)
C13 C12 C16 C15 0.1(2)
C13 C12 C16 Si4 152.90(15)
C13 C12 C16 Ti2 -68.74(13)
C13 C14 C15 C16 5.1(2)
C13 C14 C15 Ti2 66.38(13)
C14 C15 C16 C12 -3.2(2)
C14 C15 C16 Si4 -159.25(14)
C14 C15 C16 Ti2 65.78(15)
C15 C16 Si4 C35 -67.22(18)
C15 C16 Si4 C38 171.90(15)
C15 C16 Si4 C41 50.43(17)
C16 C12 C13 C9 -176.18(15)
C16 C12 C13 C14 2.8(2)
C16 C12 C13 Ti1 123.41(14)
C16 C12 C13 Ti2 62.40(12)
C30 C29 Si2 C8 -147.3(2)
C30 C29 Si2 C26 -30.2(3)
C30 C29 Si2 C32 90.3(3)
C31 C29 Si2 C8 86.9(3)
C31 C29 Si2 C26 -156.0(2)
C31 C29 Si2 C32 -35.5(3)
C33 C32 Si2 C8 175.88(18)
C33 C32 Si2 C26 62.1(2)
C33 C32 Si2 C29 -58.2(2)
C34 C32 Si2 C8 -56.0(2)
C34 C32 Si2 C26 -169.71(18)
C34 C32 Si2 C29 69.9(2)
C39 C38 Si4 C16 156.68(16)
C39 C38 Si4 C35 35.41(19)
C39 C38 Si4 C41 -86.55(18)
C40 C38 Si4 C16 -74.98(17)
C40 C38 Si4 C35 163.75(15)
C40 C38 Si4 C41 41.78(18)
Si1 C1 C2 C3 -163.11(14)
Si1 C1 C2 Ti1 131.71(14)
Si1 C1 C5 C4 157.23(15)
Si1 C1 C5 C6 -17.8(4)
Si1 C1 C5 Ti1 -134.91(17)
Si1 C1 C5 Ti2 -122.91(15)
Si3 C9 C10 C11 -164.87(14)
Si3 C9 C10 Ti1 130.16(13)
Si3 C9 C13 C12 158.84(15)
Si3 C9 C13 C14 -19.6(4)
Si3 C9 C13 Ti1 -136.14(18)
Si3 C9 C13 Ti2 -125.82(15)
Ti1 C1 C2 C3 65.18(15)
Ti1 C1 C5 C4 -67.86(13)
Ti1 C1 C5 C6 117.1(3)
Ti1 C1 C5 Ti2 12.01(13)
Ti1 C1 Si1 C17 148.49(13)
Ti1 C1 Si1 C20 30.38(16)
Ti1 C1 Si1 C23 -89.93(14)
Ti1 C2 C3 C4 65.85(13)
Ti1 C3 C4 C5 58.15(13)
Ti1 C3 C4 C8 -124.8(3)
Ti1 C3 C4 Ti2 -25.59(12)
Ti1 C4 C5 C1 62.11(12)
Ti1 C4 C5 C6 -120.92(14)
Ti1 C4 C5 Ti2 -61.50(4)
Ti1 C4 C8 C7 79.19(19)
Ti1 C4 C8 Si2 -122.33(15)
Ti1 C4 C8 Ti2 12.29(13)
Ti1 C5 C6 C7 -89.84(18)
Ti1 C5 C6 Ti2 -25.00(12)
Ti1 C9 C10 C11 64.97(14)
Ti1 C9 C13 C12 -65.02(13)
Ti1 C9 C13 C14 116.6(3)
Ti1 C9 C13 Ti2 10.32(12)
Ti1 C9 Si3 C44 168.07(13)
Ti1 C9 Si3 C47 52.95(17)
Ti1 C9 Si3 C50A -72.42(19)
Ti1 C10 C11 C12 68.88(13)
Ti1 C11 C12 C13 60.13(12)
Ti1 C11 C12 C16 -124.2(3)
Ti1 C11 C12 Ti2 -26.84(12)
Ti1 C12 C13 C9 60.41(13)
Ti1 C12 C13 C14 -120.59(14)
Ti1 C12 C13 Ti2 -61.01(4)
Ti1 C12 C16 C15 79.65(18)
Ti1 C12 C16 Si4 -127.58(14)
Ti1 C12 C16 Ti2 10.78(13)
Ti1 C13 C14 C15 -88.49(18)
Ti1 C13 C14 Ti2 -26.52(12)
Ti1 C53B O1B Ti2 -1.3(8)
Ti2 C4 C5 C1 123.60(14)
Ti2 C4 C5 C6 -59.42(13)
Ti2 C4 C5 Ti1 61.50(4)
Ti2 C4 C8 C7 66.90(13)
Ti2 C4 C8 Si2 -134.61(17)
Ti2 C5 C6 C7 -64.84(13)
Ti2 C6 C7 C8 -63.14(15)
Ti2 C7 C8 C4 -69.74(12)
Ti2 C7 C8 Si2 130.23(15)
Ti2 C8 Si2 C26 -179.15(13)
Ti2 C8 Si2 C29 -61.40(18)
Ti2 C8 Si2 C32 66.20(16)
Ti2 C12 C13 C9 121.42(14)
Ti2 C12 C13 C14 -59.58(13)
Ti2 C12 C13 Ti1 61.01(4)
Ti2 C12 C16 C15 68.87(12)
Ti2 C12 C16 Si4 -138.36(17)
Ti2 C13 C14 C15 -61.97(13)
Ti2 C14 C15 C16 -61.30(14)
Ti2 C15 C16 C12 -68.98(12)
Ti2 C15 C16 Si4 134.97(14)
Ti2 C16 Si4 C35 32.01(17)
Ti2 C16 Si4 C38 -88.87(15)
Ti2 C16 Si4 C41 149.66(13)
Ti2 C53A O1A Ti1 -3.8(8)
